data_1554456
loop_
_publ_author_name
'Khasiyatullina, Nadezhda R.'
'Baronova, Tamara A.'
'Mironova, Ekaterina V.'
'Fayzullin, Robert R.'
'Litvinov, Igor A.'
'Efimov, Sergey V.'
'Musin, Rashid Z.'
'Klochkov, Vladimir V.'
'Mironov, Vladimir F.'

_publ_section_title
;
 Tandem dihetero-Diels--Alder and Huisgen cycloaddition reactions.
 Synthesis, crystal structure and hydrolysis of the novel cage
 phosphoranes
;
_journal_issue 21
_journal_name_full 'Organic Chemistry Frontiers'
_journal_page_first 3113
_journal_paper_doi 10.1039/C8QO00915E
_journal_volume 5
_journal_year 2018
_chemical_absolute_configuration ad
_chemical_formula_moiety 'C6 H7 O5 P'
_chemical_formula_sum 'C6 H7 O5 P'
_chemical_formula_weight 190.09
_chemical_melting_point 409
_chemical_name_systematic '2-hydroxyphenyl phosphoric acid'
_space_group_crystal_system orthorhombic
_space_group_IT_number 19
_space_group_name_Hall 'P 2ac 2ab'
_space_group_name_H-M_alt 'P 21 21 21'
_atom_sites_solution_hydrogens mixed
_audit_creation_method SHELXL-2018/3
_audit_update_record
;
2018-06-27 deposited with the CCDC.
2018-09-26 downloaded from the CCDC.
;
_cell_angle_alpha 90
_cell_angle_beta 90
_cell_angle_gamma 90
_cell_formula_units_Z 4
_cell_length_a 4.6005(4)
_cell_length_b 10.1220(8)
_cell_length_c 16.4334(14)
_cell_measurement_reflns_used 2032
_cell_measurement_temperature 150(2)
_cell_measurement_theta_max 31.12
_cell_measurement_theta_min 3.19
_cell_volume 765.24(11)
_computing_cell_refinement 'APEX3 v2015.9-0 (Bruker AXS)'
_computing_data_collection 'APEX3 v2015.9-0 (Bruker AXS)'
_computing_data_reduction 'APEX3 v2015.9-0 (Bruker AXS)'
_computing_molecular_graphics
;
WinGX (Farrugia, 2012); Olex2 (Dolomanov et al., 2009);
ORTEP-3 (Farrugia, 2012); PLATON (Spek, 2009)
;
_computing_publication_material 'enCIFer (Allen, 2004)'
_computing_structure_refinement 'SHELXL-2018/3 (Sheldrick, 2015)'
_computing_structure_solution 'SHELXT-2018/2 (Sheldrick, 2015)'
_diffrn_ambient_temperature 150(2)
_diffrn_measured_fraction_theta_full 0.992
_diffrn_measured_fraction_theta_max 0.990
_diffrn_measurement_device_type 'Bruker APEX-II CCD'
_diffrn_measurement_method '\w and \f scans'
_diffrn_radiation_probe x-ray
_diffrn_radiation_type MoK\a
_diffrn_radiation_wavelength 0.71073
_diffrn_reflns_av_R_equivalents 0.0346
_diffrn_reflns_av_unetI/netI 0.0486
_diffrn_reflns_Laue_measured_fraction_full 0.992
_diffrn_reflns_Laue_measured_fraction_max 0.990
_diffrn_reflns_limit_h_max 5
_diffrn_reflns_limit_h_min -6
_diffrn_reflns_limit_k_max 14
_diffrn_reflns_limit_k_min -14
_diffrn_reflns_limit_l_max 23
_diffrn_reflns_limit_l_min -24
_diffrn_reflns_number 5805
_diffrn_reflns_point_group_measured_fraction_full 0.973
_diffrn_reflns_point_group_measured_fraction_max 0.936
_diffrn_reflns_theta_full 25.242
_diffrn_reflns_theta_max 31.430
_diffrn_reflns_theta_min 3.193
_diffrn_source 'sealed tube'
_exptl_absorpt_coefficient_mu 0.338
_exptl_absorpt_correction_T_max 0.7464
_exptl_absorpt_correction_T_min 0.6153
_exptl_absorpt_correction_type multi-scan
_exptl_absorpt_process_details SADABS-2014/5
_exptl_crystal_colour colorless
_exptl_crystal_density_diffrn 1.650
_exptl_crystal_description prism
_exptl_crystal_F_000 392
_exptl_crystal_size_max 0.541
_exptl_crystal_size_mid 0.457
_exptl_crystal_size_min 0.391
_refine_diff_density_max 0.325
_refine_diff_density_min -0.408
_refine_diff_density_rms 0.067
_refine_ls_abs_structure_details
;
 Flack x determined using 734 quotients [(I+)-(I-)]/[(I+)+(I-)]
 (Parsons, Flack and Wagner, Acta Cryst. B69 (2013) 249-259).
;
_refine_ls_abs_structure_Flack -0.08(8)
_refine_ls_extinction_method none
_refine_ls_goodness_of_fit_ref 1.045
_refine_ls_hydrogen_treatment mixed
_refine_ls_matrix_type full
_refine_ls_number_parameters 121
_refine_ls_number_reflns 2368
_refine_ls_number_restraints 0
_refine_ls_restrained_S_all 1.045
_refine_ls_R_factor_all 0.0440
_refine_ls_R_factor_gt 0.0387
_refine_ls_shift/su_max 0.000
_refine_ls_shift/su_mean 0.000
_refine_ls_structure_factor_coef Fsqd
_refine_ls_weighting_details 'w=1/[\s^2^(Fo^2^)+(0.0398P)^2^+0.1231P] where P=(Fo^2^+2Fc^2^)/3'
_refine_ls_weighting_scheme calc
_refine_ls_wR_factor_gt 0.0831
_refine_ls_wR_factor_ref 0.0859
_reflns_Friedel_coverage 0.598
_reflns_Friedel_fraction_full 0.943
_reflns_Friedel_fraction_max 0.859
_reflns_number_gt 2159
_reflns_number_total 2368
_reflns_threshold_expression 'I > 2\s(I)'
_cod_data_source_file c8qo00915e2.cif
_cod_data_source_block miron2018_8
_cod_database_code 1554456
_shelx_shelxl_version_number 2018/3
_shelx_space_group_comment
;
The symmetry employed for this shelxl refinement is uniquely defined
by the following loop, which should always be used as a source of
symmetry information in preference to the above space-group names.
They are only intended as comments.
;
_shelx_estimated_absorpt_t_min 0.838
_shelx_estimated_absorpt_t_max 0.879

loop_
_space_group_symop_operation_xyz
'x, y, z'
'-x+1/2, -y, z+1/2'
'-x, y+1/2, -z+1/2'
'x+1/2, -y+1/2, -z'

loop_
_atom_site_label
_atom_site_type_symbol
_atom_site_fract_x
_atom_site_fract_y
_atom_site_fract_z
_atom_site_U_iso_or_equiv
_atom_site_adp_type
_atom_site_occupancy
_atom_site_site_symmetry_order
_atom_site_calc_flag
_atom_site_refinement_flags_posn
_atom_site_refinement_flags_adp
P1 P 0.56581(14) 0.43335(5) 0.53586(3) 0.01326(14) Uani 1 1 d . .
O1 O 0.6638(4) 0.54482(14) 0.59684(10) 0.0155(3) Uani 1 1 d . .
O2 O 0.3901(5) 0.77841(15) 0.54424(10) 0.0180(4) Uani 1 1 d . .
H2 H 0.525(9) 0.747(3) 0.528(2) 0.033(10) Uiso 1 1 d . .
O3 O 0.3342(4) 0.49174(16) 0.47840(10) 0.0174(4) Uani 1 1 d . .
H3 H 0.172(10) 0.460(4) 0.481(2) 0.048(12) Uiso 1 1 d . .
O4 O 0.4276(5) 0.32507(15) 0.58942(10) 0.0205(4) Uani 1 1 d . .
H4 H 0.375(9) 0.259(3) 0.567(2) 0.042(10) Uiso 1 1 d . .
O5 O 0.8281(4) 0.39093(15) 0.48981(11) 0.0203(4) Uani 1 1 d . .
C1 C 0.4584(6) 0.60862(19) 0.64688(12) 0.0141(4) Uani 1 1 d . .
C2 C 0.3334(6) 0.7256(2) 0.61976(12) 0.0143(4) Uani 1 1 d . .
C3 C 0.1377(6) 0.7907(2) 0.66983(14) 0.0200(5) Uani 1 1 d . .
H3A H 0.047152 0.869762 0.651682 0.024 Uiso 1 1 calc R U
C4 C 0.0739(7) 0.7408(2) 0.74623(15) 0.0257(6) Uani 1 1 d . .
H4A H -0.060246 0.785847 0.780312 0.031 Uiso 1 1 calc R U
C5 C 0.2044(8) 0.6258(2) 0.77322(15) 0.0269(6) Uani 1 1 d . .
H5A H 0.160660 0.592612 0.825899 0.032 Uiso 1 1 calc R U
C6 C 0.3980(6) 0.5589(2) 0.72391(14) 0.0221(5) Uani 1 1 d . .
H6A H 0.488686 0.480083 0.742377 0.027 Uiso 1 1 calc R U

loop_
_atom_site_aniso_label
_atom_site_aniso_U_11
_atom_site_aniso_U_22
_atom_site_aniso_U_33
_atom_site_aniso_U_23
_atom_site_aniso_U_13
_atom_site_aniso_U_12
P1 0.0106(3) 0.0107(2) 0.0185(2) -0.00218(19) -0.0013(2) -0.0006(2)
O1 0.0131(9) 0.0123(6) 0.0212(7) -0.0035(6) -0.0026(6) -0.0010(6)
O2 0.0204(12) 0.0167(7) 0.0167(7) 0.0031(6) 0.0028(7) 0.0033(7)
O3 0.0114(10) 0.0216(7) 0.0191(8) 0.0006(6) -0.0018(7) -0.0010(7)
O4 0.0267(12) 0.0127(6) 0.0219(8) 0.0004(6) -0.0008(8) -0.0064(8)
O5 0.0113(10) 0.0167(7) 0.0329(9) -0.0082(7) 0.0016(7) 0.0007(7)
C1 0.0141(13) 0.0125(8) 0.0158(9) -0.0028(7) -0.0017(9) -0.0017(9)
C2 0.0156(13) 0.0127(8) 0.0145(9) -0.0011(7) -0.0015(8) -0.0005(8)
C3 0.0192(16) 0.0180(9) 0.0227(11) -0.0043(8) 0.0013(9) 0.0021(10)
C4 0.0276(17) 0.0267(10) 0.0229(11) -0.0077(9) 0.0066(11) -0.0031(13)
C5 0.039(2) 0.0275(11) 0.0142(10) 0.0016(9) 0.0028(11) -0.0084(12)
C6 0.0295(16) 0.0183(9) 0.0185(9) 0.0020(8) -0.0052(10) -0.0044(11)

loop_
_atom_type_symbol
_atom_type_description
_atom_type_scat_dispersion_real
_atom_type_scat_dispersion_imag
_atom_type_scat_source
C C 0.0033 0.0016 'International Tables Vol C Tables 4.2.6.8 and 6.1.1.4'
H H 0.0000 0.0000 'International Tables Vol C Tables 4.2.6.8 and 6.1.1.4'
O O 0.0106 0.0060 'International Tables Vol C Tables 4.2.6.8 and 6.1.1.4'
P P 0.1023 0.0942 'International Tables Vol C Tables 4.2.6.8 and 6.1.1.4'

loop_
_geom_angle_atom_site_label_1
_geom_angle_atom_site_label_2
_geom_angle_atom_site_label_3
_geom_angle
O5 P1 O3 111.08(10)
O5 P1 O4 114.81(10)
O3 P1 O4 109.69(12)
O5 P1 O1 107.35(10)
O3 P1 O1 108.24(9)
O4 P1 O1 105.30(9)
C1 O1 P1 120.49(16)
C2 O2 H2 108(2)
P1 O3 H3 117(3)
P1 O4 H4 117(2)
C2 C1 C6 121.2(2)
C2 C1 O1 118.74(19)
C6 C1 O1 119.9(2)
O2 C2 C3 118.2(2)
O2 C2 C1 122.8(2)
C3 C2 C1 118.9(2)
C4 C3 C2 120.1(2)
C4 C3 H3A 119.9
C2 C3 H3A 119.9
C5 C4 C3 120.4(3)
C5 C4 H4A 119.8
C3 C4 H4A 119.8
C6 C5 C4 120.3(2)
C6 C5 H5A 119.9
C4 C5 H5A 119.9
C5 C6 C1 119.0(2)
C5 C6 H6A 120.5
C1 C6 H6A 120.5

loop_
_geom_bond_atom_site_label_1
_geom_bond_atom_site_label_2
_geom_bond_distance
P1 O5 1.4876(19)
P1 O3 1.5414(19)
P1 O4 1.5429(18)
P1 O1 1.5750(15)
O1 C1 1.410(3)
O2 C2 1.376(3)
O2 H2 0.75(4)
O3 H3 0.82(4)
O4 H4 0.80(3)
C1 C2 1.389(3)
C1 C6 1.390(3)
C2 C3 1.387(3)
C3 C4 1.385(3)
C3 H3A 0.9500
C4 C5 1.383(4)
C4 H4A 0.9500
C5 C6 1.382(4)
C5 H5A 0.9500
C6 H6A 0.9500

loop_
_geom_hbond_atom_site_label_D
_geom_hbond_atom_site_label_H
_geom_hbond_atom_site_label_A
_geom_hbond_distance_DH
_geom_hbond_distance_HA
_geom_hbond_distance_DA
_geom_hbond_angle_DHA
_geom_hbond_site_symmetry_A
_geom_hbond_publ_flag
O2 H2 O1 0.75(4) 2.42(3) 2.815(2) 115(3) . yes
O2 H2 O2 0.75(4) 2.08(4) 2.7814(19) 158(3) 4_566 yes
O3 H3 O5 0.82(4) 1.73(4) 2.549(3) 178(4) 1_455 yes
O4 H4 O5 0.80(3) 1.79(3) 2.586(2) 169(4) 4_456 yes

loop_
_geom_torsion_atom_site_label_1
_geom_torsion_atom_site_label_2
_geom_torsion_atom_site_label_3
_geom_torsion_atom_site_label_4
_geom_torsion
O5 P1 O1 C1 177.41(15)
O3 P1 O1 C1 57.43(17)
O4 P1 O1 C1 -59.83(17)
P1 O1 C1 C2 -93.3(2)
P1 O1 C1 C6 90.7(2)
C6 C1 C2 O2 179.4(2)
O1 C1 C2 O2 3.5(4)
C6 C1 C2 C3 -2.2(4)
O1 C1 C2 C3 -178.1(2)
O2 C2 C3 C4 179.9(2)
C1 C2 C3 C4 1.4(4)
C2 C3 C4 C5 0.0(4)
C3 C4 C5 C6 -0.5(4)
C4 C5 C6 C1 -0.3(4)
C2 C1 C6 C5 1.7(4)
O1 C1 C6 C5 177.5(2)
